data_4035150
loop_
_publ_author_name
'Fulton, Jennifer L.'
'Horwitz, Matthew A.'
'Bruske, Ericka L.'
'Johnson, Jeffrey S.'

_publ_section_title
;
 Asymmetric Organocatalytic Sulfa-Michael Addition to Enone Diesters.
;
_journal_issue 6
_journal_name_full 'The Journal of organic chemistry'
_journal_page_first 3385
_journal_page_last 3391
_journal_paper_doi 10.1021/acs.joc.8b00007
_journal_volume 83
_journal_year 2018
_chemical_absolute_configuration ad
_chemical_formula_moiety 'C22 H24 O4 S'
_chemical_formula_sum 'C22 H24 O4 S'
_chemical_formula_weight 384.47
_space_group_crystal_system orthorhombic
_space_group_IT_number 19
_space_group_name_Hall 'P 2ac 2ab'
_space_group_name_H-M_alt 'P 21 21 21'
_atom_sites_solution_hydrogens geom
_atom_sites_solution_primary dual
_audit_creation_date 2017-11-01
_audit_creation_method
;
Olex2 1.2
(compiled 2017.08.10 svn.r3458 for OlexSys, GUI svn.r5381)
;
_cell_angle_alpha 90
_cell_angle_beta 90
_cell_angle_gamma 90
_cell_formula_units_Z 4
_cell_length_a 5.71050(10)
_cell_length_b 16.0865(3)
_cell_length_c 21.9222(4)
_cell_measurement_reflns_used 4025
_cell_measurement_temperature 100
_cell_measurement_theta_max 66.365
_cell_measurement_theta_min 4.033
_cell_volume 2013.82(6)
_computing_cell_refinement 'SAINT v8.37A (Bruker, 2015)'
_computing_data_reduction 'SAINT v8.37A (Bruker, 2015)'
_computing_molecular_graphics 'Olex2 (Dolomanov et al., 2009)'
_computing_publication_material 'Olex2 (Dolomanov et al., 2009)'
_computing_structure_refinement 'ShelXL (Sheldrick, 2015)'
_computing_structure_solution 'ShelXT (Sheldrick, 2015)'
_diffrn_ambient_temperature 100
_diffrn_measured_fraction_theta_full 1.000
_diffrn_measured_fraction_theta_max 0.999
_diffrn_measurement_device_type 'Bruker APEX-II CCD'
_diffrn_measurement_method '\f and \w scans'
_diffrn_radiation_type CuK\a
_diffrn_radiation_wavelength 1.54178
_diffrn_reflns_av_R_equivalents 0.0556
_diffrn_reflns_av_unetI/netI 0.0307
_diffrn_reflns_Laue_measured_fraction_full 1.000
_diffrn_reflns_Laue_measured_fraction_max 0.999
_diffrn_reflns_limit_h_max 6
_diffrn_reflns_limit_h_min -6
_diffrn_reflns_limit_k_max 19
_diffrn_reflns_limit_k_min -19
_diffrn_reflns_limit_l_max 26
_diffrn_reflns_limit_l_min -25
_diffrn_reflns_number 24144
_diffrn_reflns_point_group_measured_fraction_full 1.000
_diffrn_reflns_point_group_measured_fraction_max 0.999
_diffrn_reflns_theta_full 66.681
_diffrn_reflns_theta_max 66.681
_diffrn_reflns_theta_min 3.408
_diffrn_standards_number 0
_exptl_absorpt_coefficient_mu 1.625
_exptl_absorpt_correction_T_max 0.9351
_exptl_absorpt_correction_T_min 0.7598
_exptl_absorpt_correction_type multi-scan
_exptl_absorpt_process_details
'SADABS-2016/2 (Bruker,2016/2) was used for absorption correction. wR2(int) was 0.0721 before and 0.0631 after correction. The Ratio of minimum to maximum transmission is 0.8125. The \l/2 correction factor is Not present.'
_exptl_crystal_colour 'clear colourless'
_exptl_crystal_colour_lustre clear
_exptl_crystal_colour_primary colourless
_exptl_crystal_density_diffrn 1.268
_exptl_crystal_description needle
_exptl_crystal_F_000 816
_exptl_crystal_size_max 0.272
_exptl_crystal_size_mid 0.095
_exptl_crystal_size_min 0.061
_refine_diff_density_max 0.200
_refine_diff_density_min -0.293
_refine_diff_density_rms 0.038
_refine_ls_abs_structure_details
;
 Refined as an inversion twin.
;
_refine_ls_abs_structure_Flack 0.03(2)
_refine_ls_extinction_method none
_refine_ls_goodness_of_fit_ref 1.040
_refine_ls_hydrogen_treatment constr
_refine_ls_matrix_type full
_refine_ls_number_parameters 248
_refine_ls_number_reflns 3554
_refine_ls_number_restraints 0
_refine_ls_restrained_S_all 1.040
_refine_ls_R_factor_all 0.0332
_refine_ls_R_factor_gt 0.0297
_refine_ls_shift/su_max 0.000
_refine_ls_shift/su_mean 0.000
_refine_ls_structure_factor_coef Fsqd
_refine_ls_weighting_details 'w=1/[\s^2^(Fo^2^)+(0.0444P)^2^+0.1869P] where P=(Fo^2^+2Fc^2^)/3'
_refine_ls_weighting_scheme calc
_refine_ls_wR_factor_gt 0.0730
_refine_ls_wR_factor_ref 0.0754
_reflns_Friedel_coverage 0.708
_reflns_Friedel_fraction_full 1.000
_reflns_Friedel_fraction_max 0.999
_reflns_number_gt 3322
_reflns_number_total 3554
_reflns_threshold_expression 'I > 2\s(I)'
_cod_data_source_file jo8b00007_si_002.cif
_cod_data_source_block jlf_gc3617
_cod_database_code 4035150
_shelx_shelxl_version_number 2016/6
_shelx_space_group_comment
;
The symmetry employed for this shelxl refinement is uniquely defined
by the following loop, which should always be used as a source of
symmetry information in preference to the above space-group names.
They are only intended as comments.
;
_shelx_estimated_absorpt_t_max 0.907
_shelx_estimated_absorpt_t_min 0.666
_olex2_refinement_description
;
1. Twinned data refinement
 Scales: 0.97(2)
 0.03(2)
2. Fixed Uiso
 At 1.2 times of:
  All C(H) groups, All C(H,H) groups
 At 1.5 times of:
  All C(H,H,H) groups
3.a Ternary CH refined with riding coordinates:
 C14(H14), C15(H15), C16(H16)
3.b Secondary CH2 refined with riding coordinates:
 C7(H7A,H7B)
3.c Aromatic/amide H refined with riding coordinates:
 C1(H1), C2(H2), C3(H3), C4(H4), C5(H5), C8(H8), C9(H9), C10(H10), C11(H11),
 C12(H12)
3.d Idealised Me refined as rotating group:
 C20(H20A,H20B,H20C), C21(H21A,H21B,H21C), C22(H22A,H22B,H22C)
;
_olex2_submission_special_instructions 'No special instructions were received'

loop_
_space_group_symop_operation_xyz
'x, y, z'
'-x+1/2, -y, z+1/2'
'-x, y+1/2, -z+1/2'
'x+1/2, -y+1/2, -z'

loop_
_atom_site_label
_atom_site_type_symbol
_atom_site_fract_x
_atom_site_fract_y
_atom_site_fract_z
_atom_site_U_iso_or_equiv
_atom_site_adp_type
_atom_site_occupancy
_atom_site_site_symmetry_order
_atom_site_calc_flag
_atom_site_refinement_flags_posn
C1 C 1.0912(5) 0.72069(17) 0.07789(13) 0.0348(6) Uani 1 1 d .
H1 H 1.119909 0.754661 0.043242 0.042 Uiso 1 1 calc R
O1 O 0.3472(3) 0.42389(10) 0.32994(8) 0.0229(4) Uani 1 1 d .
S1 S 0.74767(10) 0.49552(3) 0.22856(2) 0.02065(14) Uani 1 1 d .
C2 C 0.8912(5) 0.73266(17) 0.11267(14) 0.0358(7) Uani 1 1 d .
H2 H 0.781707 0.774475 0.101613 0.043 Uiso 1 1 calc R
O2 O 0.2482(3) 0.54351(10) 0.37431(7) 0.0240(3) Uani 1 1 d .
C3 C 1.2477(6) 0.65948(16) 0.09374(12) 0.0324(6) Uani 1 1 d .
H3 H 1.382810 0.650438 0.069351 0.039 Uiso 1 1 calc R
O3 O 0.8415(3) 0.43115(11) 0.43260(8) 0.0274(4) Uani 1 1 d .
C4 C 1.2099(4) 0.61064(15) 0.14519(12) 0.0262(6) Uani 1 1 d .
H4 H 1.320152 0.569015 0.156127 0.031 Uiso 1 1 calc R
O4 O 0.7380(3) 0.56551(9) 0.44961(7) 0.0223(3) Uani 1 1 d .
C5 C 0.8513(5) 0.68358(16) 0.16356(13) 0.0294(6) Uani 1 1 d .
H5 H 0.713327 0.691656 0.187038 0.035 Uiso 1 1 calc R
C6 C 1.0108(4) 0.62271(14) 0.18059(11) 0.0224(5) Uani 1 1 d .
C7 C 0.9772(5) 0.57348(17) 0.23828(12) 0.0295(6) Uani 1 1 d .
H7A H 0.934210 0.611509 0.271973 0.035 Uiso 1 1 calc R
H7B H 1.125897 0.545645 0.249297 0.035 Uiso 1 1 calc R
C8 C 0.4160(5) 0.24056(16) 0.14744(12) 0.0309(6) Uani 1 1 d .
H8 H 0.385484 0.208623 0.111869 0.037 Uiso 1 1 calc R
C9 C 0.6189(5) 0.22719(15) 0.18099(13) 0.0301(6) Uani 1 1 d .
H9 H 0.728557 0.186432 0.168064 0.036 Uiso 1 1 calc R
C10 C 0.2597(5) 0.30047(15) 0.16616(11) 0.0291(5) Uani 1 1 d .
H10 H 0.120995 0.309870 0.143251 0.035 Uiso 1 1 calc R
C11 C 0.3025(4) 0.34722(15) 0.21808(11) 0.0249(5) Uani 1 1 d .
H11 H 0.193709 0.388673 0.230327 0.030 Uiso 1 1 calc R
C12 C 0.6616(5) 0.27310(15) 0.23323(12) 0.0253(5) Uani 1 1 d .
H12 H 0.799789 0.263173 0.256238 0.030 Uiso 1 1 calc R
C13 C 0.5037(4) 0.33373(14) 0.25231(11) 0.0199(5) Uani 1 1 d .
C14 C 0.5576(4) 0.38133(14) 0.30964(11) 0.0201(5) Uani 1 1 d .
H14 H 0.605966 0.340953 0.341950 0.024 Uiso 1 1 calc R
C15 C 0.7461(5) 0.45035(13) 0.30519(9) 0.0197(4) Uani 1 1 d .
H15 H 0.904279 0.428181 0.316115 0.024 Uiso 1 1 calc R
C16 C 0.6611(4) 0.51269(14) 0.35292(11) 0.0192(5) Uani 1 1 d .
H16 H 0.696996 0.570756 0.339574 0.023 Uiso 1 1 calc R
C17 C 0.3983(4) 0.49887(15) 0.35481(10) 0.0204(5) Uani 1 1 d .
C18 C 0.7621(4) 0.49654(14) 0.41669(10) 0.0207(4) Uani 1 1 d .
C19 C 0.8141(4) 0.56947(18) 0.51453(11) 0.0270(6) Uani 1 1 d .
C20 C 1.0786(5) 0.5622(2) 0.51674(12) 0.0357(7) Uani 1 1 d .
H20A H 1.125520 0.506496 0.503329 0.053 Uiso 1 1 calc GR
H20B H 1.132941 0.571436 0.558597 0.053 Uiso 1 1 calc GR
H20C H 1.148496 0.603891 0.489710 0.053 Uiso 1 1 calc GR
C21 C 0.6933(4) 0.5028(2) 0.55185(11) 0.0347(6) Uani 1 1 d .
H21A H 0.524712 0.503841 0.543474 0.052 Uiso 1 1 calc GR
H21B H 0.720188 0.513109 0.595340 0.052 Uiso 1 1 calc GR
H21C H 0.756760 0.448175 0.540860 0.052 Uiso 1 1 calc GR
C22 C 0.7328(6) 0.65539(18) 0.53319(12) 0.0370(6) Uani 1 1 d .
H22A H 0.813173 0.697232 0.508329 0.056 Uiso 1 1 calc GR
H22B H 0.769389 0.664596 0.576340 0.056 Uiso 1 1 calc GR
H22C H 0.563384 0.659960 0.526964 0.056 Uiso 1 1 calc GR

loop_
_atom_site_aniso_label
_atom_site_aniso_U_11
_atom_site_aniso_U_22
_atom_site_aniso_U_33
_atom_site_aniso_U_23
_atom_site_aniso_U_13
_atom_site_aniso_U_12
C1 0.0449(17) 0.0307(14) 0.0289(14) 0.0079(12) 0.0017(12) -0.0080(12)
O1 0.0190(7) 0.0254(8) 0.0243(9) -0.0033(7) 0.0018(7) -0.0012(7)
S1 0.0228(2) 0.0242(3) 0.0149(3) -0.0004(2) -0.0004(2) -0.0047(3)
C2 0.0424(17) 0.0238(12) 0.0412(17) 0.0024(12) -0.0018(13) 0.0064(12)
O2 0.0251(8) 0.0274(8) 0.0197(8) -0.0006(6) 0.0041(7) 0.0041(9)
C3 0.0295(12) 0.0386(14) 0.0291(13) 0.0015(10) 0.0081(12) -0.0035(14)
O3 0.0339(9) 0.0258(9) 0.0224(9) 0.0025(7) -0.0045(7) 0.0024(7)
C4 0.0242(15) 0.0265(11) 0.0279(12) 0.0005(10) 0.0011(10) -0.0001(10)
O4 0.0262(8) 0.0261(8) 0.0144(7) -0.0028(6) -0.0022(7) -0.0003(8)
C5 0.0280(12) 0.0288(13) 0.0315(15) -0.0062(11) 0.0051(11) 0.0010(11)
C6 0.0255(12) 0.0232(11) 0.0186(12) -0.0033(10) -0.0008(10) -0.0067(9)
C7 0.0333(13) 0.0345(13) 0.0208(13) 0.0007(11) -0.0014(10) -0.0140(12)
C8 0.0462(16) 0.0271(12) 0.0196(13) -0.0033(11) 0.0021(12) -0.0122(11)
C9 0.0420(16) 0.0201(11) 0.0282(14) -0.0026(11) 0.0043(12) -0.0004(11)
C10 0.0297(12) 0.0360(12) 0.0217(11) 0.0009(10) -0.0041(12) -0.0095(13)
C11 0.0243(14) 0.0270(12) 0.0234(12) -0.0001(10) 0.0006(9) -0.0008(9)
C12 0.0286(12) 0.0220(11) 0.0253(13) 0.0020(10) -0.0014(10) 0.0014(10)
C13 0.0240(11) 0.0191(11) 0.0167(11) 0.0028(9) 0.0015(9) -0.0042(9)
C14 0.0189(11) 0.0210(11) 0.0205(12) 0.0014(10) 0.0009(9) 0.0012(9)
C15 0.0201(10) 0.0227(10) 0.0162(10) 0.0009(8) -0.0007(10) 0.0004(11)
C16 0.0216(10) 0.0196(11) 0.0164(11) 0.0001(9) -0.0007(9) -0.0011(8)
C17 0.0267(12) 0.0214(11) 0.0131(10) 0.0016(10) -0.0009(8) 0.0009(10)
C18 0.0189(10) 0.0245(11) 0.0186(10) -0.0005(9) 0.0006(9) -0.0040(12)
C19 0.0264(13) 0.0422(15) 0.0123(11) -0.0047(10) -0.0027(9) -0.0026(11)
C20 0.0268(13) 0.0588(18) 0.0213(13) -0.0093(13) -0.0046(10) -0.0049(13)
C21 0.0305(14) 0.0559(17) 0.0178(12) 0.0045(13) -0.0001(9) -0.0012(12)
C22 0.0352(14) 0.0496(16) 0.0264(13) -0.0159(11) -0.0021(13) -0.0026(14)

loop_
_atom_type_symbol
_atom_type_description
_atom_type_scat_dispersion_real
_atom_type_scat_dispersion_imag
_atom_type_scat_source
C C 0.0181 0.0091 'International Tables Vol C Tables 4.2.6.8 and 6.1.1.4'
H H 0.0000 0.0000 'International Tables Vol C Tables 4.2.6.8 and 6.1.1.4'
O O 0.0492 0.0322 'International Tables Vol C Tables 4.2.6.8 and 6.1.1.4'
S S 0.3331 0.5567 'International Tables Vol C Tables 4.2.6.8 and 6.1.1.4'

loop_
_geom_angle_atom_site_label_1
_geom_angle_atom_site_label_2
_geom_angle_atom_site_label_3
_geom_angle
C2 C1 H1 120.1
C3 C1 H1 120.1
C3 C1 C2 119.7(3)
C17 O1 C14 111.37(18)
C7 S1 C15 99.73(11)
C1 C2 H2 120.0
C5 C2 C1 119.9(3)
C5 C2 H2 120.0
C1 C3 H3 119.7
C1 C3 C4 120.6(3)
C4 C3 H3 119.7
C3 C4 H4 120.0
C6 C4 C3 120.0(2)
C6 C4 H4 120.0
C18 O4 C19 121.59(19)
C2 C5 H5 119.7
C2 C5 C6 120.7(2)
C6 C5 H5 119.7
C4 C6 C7 120.0(2)
C5 C6 C4 119.0(2)
C5 C6 C7 120.9(2)
S1 C7 H7A 109.5
S1 C7 H7B 109.5
C6 C7 S1 110.80(17)
C6 C7 H7A 109.5
C6 C7 H7B 109.5
H7A C7 H7B 108.1
C9 C8 H8 120.3
C10 C8 H8 120.3
C10 C8 C9 119.4(2)
C8 C9 H9 119.9
C12 C9 C8 120.2(2)
C12 C9 H9 119.9
C8 C10 H10 119.7
C8 C10 C11 120.7(3)
C11 C10 H10 119.7
C10 C11 H11 119.9
C10 C11 C13 120.3(2)
C13 C11 H11 119.9
C9 C12 H12 119.7
C9 C12 C13 120.5(2)
C13 C12 H12 119.7
C11 C13 C12 118.9(2)
C11 C13 C14 122.7(2)
C12 C13 C14 118.4(2)
O1 C14 C13 109.09(19)
O1 C14 H14 108.5
O1 C14 C15 104.86(18)
C13 C14 H14 108.5
C13 C14 C15 117.02(19)
C15 C14 H14 108.5
S1 C15 H15 110.9
C14 C15 S1 110.21(16)
C14 C15 H15 110.9
C16 C15 S1 111.67(15)
C16 C15 C14 101.90(19)
C16 C15 H15 110.9
C15 C16 H16 110.3
C15 C16 C18 113.14(19)
C17 C16 C15 103.7(2)
C17 C16 H16 110.3
C17 C16 C18 108.79(19)
C18 C16 H16 110.3
O1 C17 C16 109.41(19)
O2 C17 O1 121.5(2)
O2 C17 C16 129.0(2)
O3 C18 O4 127.8(2)
O3 C18 C16 123.8(2)
O4 C18 C16 108.30(19)
O4 C19 C20 108.5(2)
O4 C19 C21 110.6(2)
O4 C19 C22 102.0(2)
C21 C19 C20 112.4(2)
C22 C19 C20 111.5(2)
C22 C19 C21 111.2(2)
C19 C20 H20A 109.5
C19 C20 H20B 109.5
C19 C20 H20C 109.5
H20A C20 H20B 109.5
H20A C20 H20C 109.5
H20B C20 H20C 109.5
C19 C21 H21A 109.5
C19 C21 H21B 109.5
C19 C21 H21C 109.5
H21A C21 H21B 109.5
H21A C21 H21C 109.5
H21B C21 H21C 109.5
C19 C22 H22A 109.5
C19 C22 H22B 109.5
C19 C22 H22C 109.5
H22A C22 H22B 109.5
H22A C22 H22C 109.5
H22B C22 H22C 109.5

loop_
_geom_bond_atom_site_label_1
_geom_bond_atom_site_label_2
_geom_bond_distance
C1 H1 0.9500
C1 C2 1.386(4)
C1 C3 1.374(4)
O1 C14 1.453(3)
O1 C17 1.356(3)
S1 C7 1.826(3)
S1 C15 1.830(2)
C2 H2 0.9500
C2 C5 1.386(4)
O2 C17 1.197(3)
C3 H3 0.9500
C3 C4 1.392(4)
O3 C18 1.197(3)
C4 H4 0.9500
C4 C6 1.390(3)
O4 C18 1.331(3)
O4 C19 1.489(3)
C5 H5 0.9500
C5 C6 1.389(4)
C6 C7 1.505(3)
C7 H7A 0.9900
C7 H7B 0.9900
C8 H8 0.9500
C8 C9 1.389(4)
C8 C10 1.376(4)
C9 H9 0.9500
C9 C12 1.384(4)
C10 H10 0.9500
C10 C11 1.386(3)
C11 H11 0.9500
C11 C13 1.390(3)
C12 H12 0.9500
C12 C13 1.392(4)
C13 C14 1.504(3)
C14 H14 1.0000
C14 C15 1.550(3)
C15 H15 1.0000
C15 C16 1.528(3)
C16 H16 1.0000
C16 C17 1.518(3)
C16 C18 1.535(3)
C19 C20 1.516(4)
C19 C21 1.516(4)
C19 C22 1.514(4)
C20 H20A 0.9800
C20 H20B 0.9800
C20 H20C 0.9800
C21 H21A 0.9800
C21 H21B 0.9800
C21 H21C 0.9800
C22 H22A 0.9800
C22 H22B 0.9800
C22 H22C 0.9800

loop_
_twin_individual_id
_twin_individual_mass_fraction_refined
1 0.97(2)
2 0.03(2)
